data_4118738
loop_
_publ_author_name
'Erin M. Leitao'
'Naomi E. Stubbs'
'Alasdair P. M. Robertson'
'Holger Helten'
'Robert J. Cox'
'Guy C. Lloyd-Jones'
'Ian Manners'

_publ_section_title
;
 Mechanism of Metal-Free Hydrogen Transfer between Amine-Boranes and
 Aminoboranes
;
_journal_name_full 'Journal of the American Chemical Society'
_journal_page_first 16805
_journal_page_last 16816
_journal_paper_doi 10.1021/ja307247g
_journal_volume 134
_journal_year 2012
_chemical_formula_moiety 'C8 H26 B2 N2'
_chemical_formula_sum 'C8 H26 B2 N2'
_chemical_formula_weight 171.93
_chemical_name_systematic
; 
 ? 
;
_space_group_IT_number 14
_symmetry_cell_setting monoclinic
_symmetry_space_group_name_Hall '-P 2ybc'
_symmetry_space_group_name_H-M 'P 1 21/c 1'
_atom_sites_solution_hydrogens geom
_atom_sites_solution_primary direct
_atom_sites_solution_secondary difmap
_audit_creation_method SHELXL-97
_cell_angle_alpha 90.00
_cell_angle_beta 94.2040(10)
_cell_angle_gamma 90.00
_cell_formula_units_Z 4
_cell_length_a 6.2504(2)
_cell_length_b 16.0235(5)
_cell_length_c 12.3864(4)
_cell_measurement_reflns_used 9995
_cell_measurement_temperature 100(2)
_cell_measurement_theta_max 27.52
_cell_measurement_theta_min 2.54
_cell_volume 1237.20(7)
_computing_cell_refinement 'Bruker Apex II'
_computing_data_collection 'Bruker Apex II'
_computing_data_reduction 'Bruker SAINT'
_computing_molecular_graphics 'Bruker ShelXTL'
_computing_publication_material 'Bruker ShelXTL'
_computing_structure_refinement 'SHELXL-97 (Sheldrick, 2008)'
_computing_structure_solution 'SHELXS-97 (Sheldrick, 2008)'
_diffrn_ambient_temperature 100(2)
_diffrn_measured_fraction_theta_full 0.996
_diffrn_measured_fraction_theta_max 0.996
_diffrn_measurement_device_type 'Bruker Apex II kappa CCD area detector'
_diffrn_measurement_method 'phi and omega scans'
_diffrn_radiation_monochromator graphite
_diffrn_radiation_source 'fine-focus sealed tube'
_diffrn_radiation_type MoK\a
_diffrn_radiation_wavelength 0.71073
_diffrn_reflns_av_R_equivalents 0.0241
_diffrn_reflns_av_sigmaI/netI 0.0153
_diffrn_reflns_limit_h_max 8
_diffrn_reflns_limit_h_min -8
_diffrn_reflns_limit_k_max 20
_diffrn_reflns_limit_k_min -20
_diffrn_reflns_limit_l_max 16
_diffrn_reflns_limit_l_min -16
_diffrn_reflns_number 24027
_diffrn_reflns_theta_full 27.56
_diffrn_reflns_theta_max 27.56
_diffrn_reflns_theta_min 2.54
_exptl_absorpt_coefficient_mu 0.052
_exptl_absorpt_correction_T_max 0.9281
_exptl_absorpt_correction_T_min 0.8629
_exptl_absorpt_correction_type multi-scan
_exptl_absorpt_process_details 'SADABS V2008/1'
_exptl_crystal_colour colourless
_exptl_crystal_density_diffrn 0.923
_exptl_crystal_description block
_exptl_crystal_F_000 392
_exptl_crystal_size_max 0.48
_exptl_crystal_size_mid 0.46
_exptl_crystal_size_min 0.25
_refine_diff_density_max 0.387
_refine_diff_density_min -0.228
_refine_diff_density_rms 0.038
_refine_ls_extinction_method none
_refine_ls_goodness_of_fit_ref 1.045
_refine_ls_hydrogen_treatment mixed
_refine_ls_matrix_type full
_refine_ls_number_parameters 139
_refine_ls_number_reflns 2846
_refine_ls_number_restraints 0
_refine_ls_restrained_S_all 1.045
_refine_ls_R_factor_all 0.0501
_refine_ls_R_factor_gt 0.0453
_refine_ls_shift/su_max 0.000
_refine_ls_shift/su_mean 0.000
_refine_ls_structure_factor_coef Fsqd
_refine_ls_weighting_details 'calc w=1/[\s^2^(Fo^2^)+(0.0719P)^2^+0.3250P] where P=(Fo^2^+2Fc^2^)/3'
_refine_ls_weighting_scheme calc
_refine_ls_wR_factor_gt 0.1225
_refine_ls_wR_factor_ref 0.1271
_reflns_number_gt 2542
_reflns_number_total 2846
_reflns_threshold_expression >2sigma(I)
_cod_data_source_file ja307247g_si_001.cif
_cod_data_source_block ar4_62_0m
_cod_database_code 4118738

loop_
_symmetry_equiv_pos_as_xyz
'x, y, z'
'-x, y+1/2, -z+1/2'
'-x, -y, -z'
'x, -y-1/2, z-1/2'

loop_
_atom_site_label
_atom_site_type_symbol
_atom_site_fract_x
_atom_site_fract_y
_atom_site_fract_z
_atom_site_U_iso_or_equiv
_atom_site_adp_type
_atom_site_occupancy
_atom_site_symmetry_multiplicity
_atom_site_calc_flag
_atom_site_refinement_flags
B1 B 0.15009(18) 0.29178(7) 0.21648(9) 0.0201(2) Uani 1 1 d .
H1 H 0.017(2) 0.3196(8) 0.2615(10) 0.028(3) Uiso 1 1 d .
H2 H 0.136(2) 0.2994(8) 0.1267(11) 0.026(3) Uiso 1 1 d .
B2 B 0.4006(2) 0.15666(8) 0.22521(13) 0.0308(3) Uani 1 1 d .
H3 H 0.515(2) 0.1786(9) 0.2959(13) 0.039(4) Uiso 1 1 d .
H4 H 0.456(2) 0.1824(9) 0.1454(12) 0.038(4) Uiso 1 1 d .
H5 H 0.392(3) 0.0870(11) 0.2262(13) 0.049(4) Uiso 1 1 d .
C1 C 0.0962(2) 0.17011(7) 0.34852(10) 0.0319(3) Uani 1 1 d .
H1A H -0.0509 0.1897 0.3550 0.048 Uiso 1 1 calc R
H1B H 0.1919 0.1959 0.4053 0.048 Uiso 1 1 calc R
H1C H 0.1012 0.1093 0.3565 0.048 Uiso 1 1 calc R
C2 C 0.01089(18) 0.15445(7) 0.15899(10) 0.0312(3) Uani 1 1 d .
H2A H 0.0068 0.0941 0.1714 0.047 Uiso 1 1 calc R
H2B H 0.0556 0.1654 0.0861 0.047 Uiso 1 1 calc R
H2C H -0.1321 0.1781 0.1658 0.047 Uiso 1 1 calc R
C3 C 0.42769(18) 0.41147(7) 0.18587(9) 0.0253(2) Uani 1 1 d .
H3A H 0.5231 0.4496 0.2315 0.030 Uiso 1 1 calc R
C4 C 0.2331(2) 0.46209(7) 0.14241(10) 0.0333(3) Uani 1 1 d .
H4A H 0.2798 0.5177 0.1211 0.050 Uiso 1 1 calc R
H4B H 0.1320 0.4674 0.1988 0.050 Uiso 1 1 calc R
H4C H 0.1628 0.4337 0.0794 0.050 Uiso 1 1 calc R
C5 C 0.55601(19) 0.37933(8) 0.09481(9) 0.0316(3) Uani 1 1 d .
H5A H 0.6863 0.3516 0.1256 0.047 Uiso 1 1 calc R
H5B H 0.5955 0.4262 0.0495 0.047 Uiso 1 1 calc R
H5C H 0.4689 0.3395 0.0506 0.047 Uiso 1 1 calc R
C6 C 0.39600(16) 0.35959(6) 0.37697(8) 0.0198(2) Uani 1 1 d .
H6 H 0.3373 0.3114 0.4168 0.024 Uiso 1 1 calc R
C7 C 0.27009(17) 0.43642(6) 0.40610(9) 0.0243(2) Uani 1 1 d .
H7A H 0.2814 0.4438 0.4849 0.036 Uiso 1 1 calc R
H7B H 0.1191 0.4294 0.3805 0.036 Uiso 1 1 calc R
H7C H 0.3285 0.4857 0.3717 0.036 Uiso 1 1 calc R
C8 C 0.63206(17) 0.36720(7) 0.41471(9) 0.0259(2) Uani 1 1 d .
H8A H 0.6934 0.4160 0.3807 0.039 Uiso 1 1 calc R
H8B H 0.7082 0.3168 0.3942 0.039 Uiso 1 1 calc R
H8C H 0.6468 0.3737 0.4936 0.039 Uiso 1 1 calc R
N1 N 0.16645(13) 0.19366(5) 0.24051(7) 0.0195(2) Uani 1 1 d .
H1N H 0.469(2) 0.3003(8) 0.2483(10) 0.018(3) Uiso 1 1 d .
N2 N 0.36962(13) 0.33850(5) 0.25678(6) 0.01548(19) Uani 1 1 d .

loop_
_atom_site_aniso_label
_atom_site_aniso_U_11
_atom_site_aniso_U_22
_atom_site_aniso_U_33
_atom_site_aniso_U_23
_atom_site_aniso_U_13
_atom_site_aniso_U_12
B1 0.0173(5) 0.0200(5) 0.0225(5) -0.0015(4) -0.0010(4) 0.0003(4)
B2 0.0197(6) 0.0194(6) 0.0530(8) -0.0079(5) 0.0002(5) 0.0045(4)
C1 0.0350(6) 0.0279(6) 0.0329(6) 0.0063(4) 0.0022(5) -0.0075(5)
C2 0.0228(5) 0.0325(6) 0.0375(6) -0.0144(5) -0.0022(5) -0.0051(4)
C3 0.0296(5) 0.0235(5) 0.0231(5) 0.0045(4) 0.0038(4) -0.0045(4)
C4 0.0408(7) 0.0271(6) 0.0324(6) 0.0127(5) 0.0054(5) 0.0065(5)
C5 0.0297(6) 0.0436(7) 0.0223(5) 0.0065(5) 0.0073(4) -0.0018(5)
C6 0.0220(5) 0.0204(5) 0.0169(4) -0.0023(3) 0.0010(4) -0.0016(4)
C7 0.0249(5) 0.0215(5) 0.0268(5) -0.0073(4) 0.0044(4) 0.0005(4)
C8 0.0209(5) 0.0332(6) 0.0232(5) -0.0068(4) -0.0014(4) -0.0001(4)
N1 0.0163(4) 0.0174(4) 0.0247(4) -0.0037(3) -0.0002(3) -0.0016(3)
N2 0.0167(4) 0.0147(4) 0.0152(4) -0.0001(3) 0.0019(3) 0.0004(3)

loop_
_atom_type_symbol
_atom_type_description
_atom_type_scat_dispersion_real
_atom_type_scat_dispersion_imag
_atom_type_scat_source
C C 0.0033 0.0016 'International Tables Vol C Tables 4.2.6.8 and 6.1.1.4'
H H 0.0000 0.0000 'International Tables Vol C Tables 4.2.6.8 and 6.1.1.4'
B B 0.0013 0.0007 'International Tables Vol C Tables 4.2.6.8 and 6.1.1.4'
N N 0.0061 0.0033 'International Tables Vol C Tables 4.2.6.8 and 6.1.1.4'

loop_
_geom_angle_atom_site_label_1
_geom_angle_atom_site_label_2
_geom_angle_atom_site_label_3
_geom_angle
N1 B1 N2 110.94(8)
N1 B1 H1 109.6(7)
N2 B1 H1 107.8(7)
N1 B1 H2 107.0(7)
N2 B1 H2 105.0(7)
H1 B1 H2 116.4(10)
N1 B2 H3 108.6(8)
N1 B2 H4 107.7(7)
H3 B2 H4 109.7(11)
N1 B2 H5 109.0(8)
H3 B2 H5 109.0(11)
H4 B2 H5 112.7(12)
N1 C1 H1A 109.5
N1 C1 H1B 109.5
H1A C1 H1B 109.5
N1 C1 H1C 109.5
H1A C1 H1C 109.5
H1B C1 H1C 109.5
N1 C2 H2A 109.5
N1 C2 H2B 109.5
H2A C2 H2B 109.5
N1 C2 H2C 109.5
H2A C2 H2C 109.5
H2B C2 H2C 109.5
C5 C3 N2 109.20(9)
C5 C3 C4 111.61(9)
N2 C3 C4 113.21(9)
C5 C3 H3A 107.5
N2 C3 H3A 107.5
C4 C3 H3A 107.5
C3 C4 H4A 109.5
C3 C4 H4B 109.5
H4A C4 H4B 109.5
C3 C4 H4C 109.5
H4A C4 H4C 109.5
H4B C4 H4C 109.5
C3 C5 H5A 109.5
C3 C5 H5B 109.5
H5A C5 H5B 109.5
C3 C5 H5C 109.5
H5A C5 H5C 109.5
H5B C5 H5C 109.5
C7 C6 C8 111.73(8)
C7 C6 N2 113.02(8)
C8 C6 N2 110.57(8)
C7 C6 H6 107.1
C8 C6 H6 107.1
N2 C6 H6 107.1
C6 C7 H7A 109.5
C6 C7 H7B 109.5
H7A C7 H7B 109.5
C6 C7 H7C 109.5
H7A C7 H7C 109.5
H7B C7 H7C 109.5
C6 C8 H8A 109.5
C6 C8 H8B 109.5
H8A C8 H8B 109.5
C6 C8 H8C 109.5
H8A C8 H8C 109.5
H8B C8 H8C 109.5
C1 N1 C2 106.37(9)
C1 N1 B1 113.40(8)
C2 N1 B1 104.98(8)
C1 N1 B2 110.18(9)
C2 N1 B2 108.68(8)
B1 N1 B2 112.79(8)
C3 N2 C6 112.34(7)
C3 N2 B1 114.34(8)
C6 N2 B1 115.77(7)
C3 N2 H1N 105.3(8)
C6 N2 H1N 104.1(8)
B1 N2 H1N 103.4(8)

loop_
_geom_bond_atom_site_label_1
_geom_bond_atom_site_label_2
_geom_bond_distance
B1 N1 1.6020(14)
B1 N2 1.6100(13)
B1 H1 1.126(14)
B1 H2 1.116(13)
B2 N1 1.6029(15)
B2 H3 1.145(15)
B2 H4 1.148(15)
B2 H5 1.117(17)
C1 N1 1.4870(14)
C1 H1A 0.9800
C1 H1B 0.9800
C1 H1C 0.9800
C2 N1 1.4885(13)
C2 H2A 0.9800
C2 H2B 0.9800
C2 H2C 0.9800
C3 C5 1.5210(16)
C3 N2 1.5222(12)
C3 C4 1.5265(16)
C3 H3A 1.0000
C4 H4A 0.9800
C4 H4B 0.9800
C4 H4C 0.9800
C5 H5A 0.9800
C5 H5B 0.9800
C5 H5C 0.9800
C6 C7 1.5187(14)
C6 C8 1.5197(14)
C6 N2 1.5237(12)
C6 H6 1.0000
C7 H7A 0.9800
C7 H7B 0.9800
C7 H7C 0.9800
C8 H8A 0.9800
C8 H8B 0.9800
C8 H8C 0.9800
N2 H1N 0.885(13)

loop_
_geom_torsion_atom_site_label_1
_geom_torsion_atom_site_label_2
_geom_torsion_atom_site_label_3
_geom_torsion_atom_site_label_4
_geom_torsion
N2 B1 N1 C1 89.89(10)
N2 B1 N1 C2 -154.40(8)
N2 B1 N1 B2 -36.23(11)
C5 C3 N2 C6 138.03(9)
C4 C3 N2 C6 -96.97(10)
C5 C3 N2 B1 -87.40(10)
C4 C3 N2 B1 37.60(12)
C7 C6 N2 C3 55.30(11)
C8 C6 N2 C3 -70.79(10)
C7 C6 N2 B1 -78.58(10)
C8 C6 N2 B1 155.32(8)
N1 B1 N2 C3 145.24(8)
N1 B1 N2 C6 -81.79(10)
